data_2019400
loop_
_publ_author_name
'Strutynska, Nataliya Yu.'
'Zatovsky, Igor V.'
'Baumer, Vyacheslav N.'
'Ogorodnyk, Ivan V.'
'Slobodyanik, Nikolay S.'

_publ_section_title
;
 KNi~0.93~Fe^II^~0.07~Fe^III^(PO~4~)~2~: a new type of structure for a
 compound of composition <i>M</i>^I^<i>M</i>^II^<i>M</i>^III^(PO~4~)~2~
;
_journal_coeditor_code KU3117
_journal_issue 2
_journal_name_full 'Acta Crystallographica Section C'
_journal_page_first 160
_journal_page_last 164
_journal_paper_doi 10.1107/S2053229614000679
_journal_volume 70
_journal_year 2014
_chemical_formula_iupac 'K Ni0.93 Fe1.07 (P O4)2'
_chemical_formula_moiety 'Fe1.07 Ni0.93 O8 P2, K'
_chemical_formula_sum 'Fe1.07 K Ni0.93 O8 P2'
_chemical_formula_weight 343.385
_chemical_name_systematic
;
Potassium [nickel(II)/iron(II)] iron(III) bis(orthophosphate)
;
_space_group_IT_number 14
_symmetry_cell_setting monoclinic
_symmetry_space_group_name_Hall '-P 2ybc'
_symmetry_space_group_name_H-M 'P 1 21/c 1'
_atom_sites_solution_hydrogens undef
_atom_sites_solution_primary direct
_atom_sites_solution_secondary difmap
_audit_creation_method 'WinGX routine CIF_UPDATE'
_cell_angle_alpha 90
_cell_angle_beta 104.74(3)
_cell_angle_gamma 90
_cell_formula_units_Z 4
_cell_length_a 5.1020(10)
_cell_length_b 14.464(3)
_cell_length_c 9.2260(18)
_cell_measurement_reflns_used 11250
_cell_measurement_temperature 293(2)
_cell_measurement_theta_max 33
_cell_measurement_theta_min 3.63
_cell_volume 658.4(2)
_computing_cell_refinement 'CrysAlis CCD (Oxford Diffraction, 2006)'
_computing_data_collection 'CrysAlis CCD (Oxford Diffraction, 2006)'
_computing_data_reduction 'CrysAlis RED (Oxford Diffraction, 2006)'
_computing_molecular_graphics 'DIAMOND (Brandenburg, 1999)'
_computing_publication_material 'WinGX (Farrugia, 2012) and enCIFer (Allen <i>et al.</i>, 2004)'
_computing_structure_refinement 'SHELXL97 (Sheldrick, 2008)'
_computing_structure_solution 'SHELXS97 (Sheldrick, 2008)'
_diffrn_ambient_temperature 293(2)
_diffrn_measured_fraction_theta_full 0.999
_diffrn_measured_fraction_theta_max 0.999
_diffrn_measurement_device_type 'Oxford Diffraction Xcalibur-3'
_diffrn_measurement_method '\f and \w scans'
_diffrn_radiation_monochromator graphite
_diffrn_radiation_source 'fine-focus sealed tube'
_diffrn_radiation_type MoK\a
_diffrn_radiation_wavelength 0.71073
_diffrn_reflns_av_R_equivalents 0.0316
_diffrn_reflns_limit_h_max 7
_diffrn_reflns_limit_h_min -7
_diffrn_reflns_limit_k_max 22
_diffrn_reflns_limit_k_min -22
_diffrn_reflns_limit_l_max 12
_diffrn_reflns_limit_l_min -14
_diffrn_reflns_number 11250
_diffrn_reflns_theta_full 33
_diffrn_reflns_theta_max 33
_diffrn_reflns_theta_min 3.63
_diffrn_standards_interval_count 0
_diffrn_standards_interval_time 0
_diffrn_standards_number 0
_exptl_absorpt_coefficient_mu 6.145
_exptl_absorpt_correction_T_max 0.9142
_exptl_absorpt_correction_T_min 0.8792
_exptl_absorpt_correction_type multi-scan
_exptl_absorpt_process_details '(Blessing, 1995)'
_exptl_crystal_colour yellow
_exptl_crystal_density_diffrn 3.464
_exptl_crystal_density_method 'not measured'
_exptl_crystal_description needle
_exptl_crystal_F_000 667.4
_exptl_crystal_size_max 0.15
_exptl_crystal_size_mid 0.02
_exptl_crystal_size_min 0.02
_refine_diff_density_max 0.573
_refine_diff_density_min -0.682
_refine_ls_extinction_coef 0.0037(5)
_refine_ls_extinction_method 'SHELXL97 (Sheldrick, 2008)'
_refine_ls_goodness_of_fit_ref 1.031
_refine_ls_hydrogen_treatment noref
_refine_ls_matrix_type full
_refine_ls_number_parameters 124
_refine_ls_number_reflns 2480
_refine_ls_number_restraints 0
_refine_ls_restrained_S_all 1.031
_refine_ls_R_factor_all 0.0307
_refine_ls_R_factor_gt 0.0228
_refine_ls_shift/su_max 0.001
_refine_ls_shift/su_mean 0
_refine_ls_structure_factor_coef Fsqd
_refine_ls_weighting_details 'calc w=1/[\s^2^(Fo^2^)+(0.0237P)^2^+0.2992P] where P=(Fo^2^+2Fc^2^)/3'
_refine_ls_weighting_scheme calc
_refine_ls_wR_factor_ref 0.0518
_reflns_number_gt 2158
_reflns_number_total 2480
_reflns_threshold_expression I>2sigma(I)
_cod_data_source_file ku3117sup1.cif
_cod_data_source_block I
_cod_original_sg_symbol_H-M 'P 21/c'
_cod_database_code 2019400
_cod_database_fobs_code 2019400

loop_
_symmetry_equiv_pos_as_xyz
'x, y, z'
'-x, y+1/2, -z+1/2'
'-x, -y, -z'
'x, -y-1/2, z-1/2'

loop_
_atom_site_type_symbol
_atom_site_label
_atom_site_fract_x
_atom_site_fract_y
_atom_site_fract_z
_atom_site_U_iso_or_equiv
_atom_site_adp_type
_atom_site_calc_flag
_atom_site_refinement_flags
_atom_site_occupancy
K K1A 0.1860(4) 0.17581(5) 0.81425(17) 0.0211(3) Uani d P 0.930(9)
K K1B 0.246(4) 0.1800(8) 0.7879(19) 0.0211(3) Uani d P 0.070(9)
Fe Fe1 0.24264(5) 0.454843(16) 0.96107(2) 0.00757(7) Uani d P 0.069(14)
Ni Ni1 0.24264(5) 0.454843(16) 0.96107(2) 0.00757(7) Uani d P 0.931(14)
Fe Fe2 0.77277(5) 0.371170(17) 0.61772(3) 0.00758(7) Uani d . 1
P P1 0.30800(9) 0.49372(3) 0.67867(5) 0.00715(9) Uani d . 1
P P2 0.74384(9) 0.32811(3) 0.96343(5) 0.00705(9) Uani d . 1
O O1 0.2259(3) 0.58160(9) 0.58775(15) 0.0130(3) Uani d . 1
O O2 0.4142(3) 0.42097(9) 0.58654(14) 0.0113(2) Uani d . 1
O O3 0.5067(3) 0.51309(9) 0.82954(14) 0.0117(2) Uani d . 1
O O4 0.0560(3) 0.45257(9) 0.72405(14) 0.0109(2) Uani d . 1
O O5 0.7650(3) 0.31122(9) 0.80337(14) 0.0138(3) Uani d . 1
O O6 0.4499(3) 0.33556(9) 0.97039(16) 0.0131(3) Uani d . 1
O O7 0.8819(3) 0.25595(9) 0.55545(14) 0.0113(2) Uani d . 1
O O8 0.0833(2) 0.58636(9) 0.96854(14) 0.0084(2) Uani d . 1

loop_
_atom_site_aniso_label
_atom_site_aniso_U_11
_atom_site_aniso_U_22
_atom_site_aniso_U_33
_atom_site_aniso_U_12
_atom_site_aniso_U_13
_atom_site_aniso_U_23
K1A 0.0206(5) 0.0201(2) 0.0184(3) -0.0004(2) -0.0026(3) 0.0028(2)
K1B 0.0206(5) 0.0201(2) 0.0184(3) -0.0004(2) -0.0026(3) 0.0028(2)
Fe1 0.00739(11) 0.00809(12) 0.00739(11) -0.00049(8) 0.00216(7) -0.00034(7)
Ni1 0.00739(11) 0.00809(12) 0.00739(11) -0.00049(8) 0.00216(7) -0.00034(7)
Fe2 0.00866(12) 0.00716(12) 0.00668(12) 0.00024(9) 0.00149(8) -0.00032(8)
P1 0.00745(19) 0.0080(2) 0.00599(19) 0.00017(15) 0.00174(14) 0.00040(14)
P2 0.00848(19) 0.00597(19) 0.00695(18) -0.00036(15) 0.00242(14) 0.00020(14)
O1 0.0176(6) 0.0121(6) 0.0105(6) 0.0039(5) 0.0056(5) 0.0040(5)
O2 0.0108(6) 0.0135(6) 0.0098(6) 0.0019(5) 0.0032(5) -0.0029(5)
O3 0.0106(6) 0.0152(6) 0.0079(6) -0.0016(5) -0.0003(4) -0.0016(5)
O4 0.0089(6) 0.0154(6) 0.0088(6) -0.0042(5) 0.0032(4) -0.0016(4)
O5 0.0209(7) 0.0129(6) 0.0085(6) 0.0000(5) 0.0053(5) 0.0007(5)
O6 0.0095(6) 0.0100(6) 0.0207(7) -0.0002(5) 0.0053(5) -0.0012(5)
O7 0.0162(6) 0.0070(6) 0.0101(6) 0.0000(5) 0.0021(5) -0.0026(4)
O8 0.0079(5) 0.0071(6) 0.0106(6) -0.0009(4) 0.0031(4) -0.0007(4)

loop_
_atom_type_symbol
_atom_type_description
_atom_type_scat_dispersion_real
_atom_type_scat_dispersion_imag
_atom_type_scat_source
O O 0.0106 0.006 'International Tables Vol C Tables 4.2.6.8 and 6.1.1.4'
P P 0.1023 0.0942 'International Tables Vol C Tables 4.2.6.8 and 6.1.1.4'
K K 0.2009 0.2494 'International Tables Vol C Tables 4.2.6.8 and 6.1.1.4'
Fe Fe 0.3463 0.8444 'International Tables Vol C Tables 4.2.6.8 and 6.1.1.4'
Ni Ni 0.3393 1.1124 'International Tables Vol C Tables 4.2.6.8 and 6.1.1.4'

loop_
_geom_angle_atom_site_label_1
_geom_angle_atom_site_label_2
_geom_angle_atom_site_label_3
_geom_angle_site_symmetry_1
_geom_angle_site_symmetry_3
_geom_angle
_geom_angle_publ_flag
O7 K1A O1 1_455 2_546 100.32(7) no
O7 K1A O2 1_455 4_566 170.02(10) no
O1 K1A O2 2_546 4_566 69.71(6) no
O7 K1A O6 1_455 . 100.68(5) no
O1 K1A O6 2_546 . 121.15(8) no
O2 K1A O6 4_566 . 85.34(5) no
O7 K1A O5 1_455 1_455 55.54(4) no
O1 K1A O5 2_546 1_455 74.49(7) no
O2 K1A O5 4_566 1_455 119.76(9) no
O6 K1A O5 . 1_455 73.83(5) no
O7 K1A O8 1_455 2_546 51.58(4) no
O1 K1A O8 2_546 2_546 81.60(5) no
O2 K1A O8 4_566 2_546 124.24(5) no
O6 K1A O8 . 2_546 149.11(8) no
O5 K1A O8 1_455 2_546 95.32(5) no
O7 K1A O7 1_455 4_466 102.06(6) no
O1 K1A O7 2_546 4_466 52.62(6) no
O2 K1A O7 4_566 4_466 72.43(6) no
O6 K1A O7 . 4_466 69.43(5) no
O5 K1A O7 1_455 4_466 47.35(5) no
O8 K1A O7 2_546 4_466 124.08(8) no
O7 K1A O1 1_455 2_646 134.74(10) no
O1 K1A O1 2_546 2_646 114.92(6) no
O2 K1A O1 4_566 2_646 53.18(4) no
O6 K1A O1 . 2_646 85.11(5) no
O5 K1A O1 1_455 2_646 158.60(4) no
O8 K1A O1 2_546 2_646 104.89(6) no
O7 K1A O1 4_466 2_646 121.53(5) no
O7 K1A O3 1_455 2_646 99.96(6) no
O1 K1A O3 2_546 2_646 104.63(5) no
O2 K1A O3 4_566 2_646 82.78(4) no
O6 K1A O3 . 2_646 124.57(8) no
O5 K1A O3 1_455 2_646 153.84(5) no
O8 K1A O3 2_546 2_646 59.16(4) no
O7 K1A O3 4_466 2_646 150.80(6) no
O1 K1A O3 2_646 2_646 45.74(4) no
O7 K1A P2 1_455 4_465 25.97(3) no
O1 K1A P2 2_546 4_465 86.02(5) no
O2 K1A P2 4_566 4_465 147.44(5) no
O6 K1A P2 . 4_465 126.62(5) no
O5 K1A P2 1_455 4_465 71.04(4) no
O8 K1A P2 2_546 4_465 26.73(3) no
O7 K1A P2 4_466 4_465 110.11(6) no
O1 K1A P2 2_646 4_465 126.86(7) no
O3 K1A P2 2_646 4_465 82.80(4) no
O7 K1A P2 1_455 . 106.95(6) no
O1 K1A P2 2_546 . 138.80(6) no
O2 K1A P2 4_566 . 81.79(4) no
O6 K1A P2 . . 24.16(3) no
O5 K1A P2 1_455 . 96.16(4) no
O8 K1A P2 2_546 . 139.60(9) no
O7 K1A P2 4_466 . 91.24(4) no
O1 K1A P2 2_646 . 63.81(4) no
O3 K1A P2 2_646 . 100.43(6) no
P2 K1A P2 4_465 . 129.59(6) no
O7 K1A Fe2 1_455 4_566 157.97(9) no
O1 K1A Fe2 2_546 4_566 101.41(5) no
O2 K1A Fe2 4_566 4_566 31.94(3) no
O6 K1A Fe2 . 4_566 64.61(3) no
O5 K1A Fe2 1_455 4_566 128.15(5) no
O8 K1A Fe2 2_546 4_566 135.93(5) no
O7 K1A Fe2 4_466 4_566 88.38(4) no
O1 K1A Fe2 2_646 4_566 33.80(3) no
O3 K1A Fe2 2_646 4_566 77.96(4) no
P2 K1A Fe2 4_465 4_566 160.56(6) no
P2 K1A Fe2 . 4_566 52.87(2) no
O7 K1B O6 1_455 . 102.9(4) no
O7 K1B O8 1_455 2_546 52.7(2) no
O6 K1B O8 . 2_546 155.6(4) no
O7 K1B O1 1_455 2_646 150.3(10) no
O6 K1B O1 . 2_646 89.5(4) no
O8 K1B O1 2_546 2_646 111.8(5) no
O7 K1B O2 1_455 4_566 153.8(10) no
O6 K1B O2 . 4_566 82.4(4) no
O8 K1B O2 2_546 4_566 119.4(5) no
O1 K1B O2 2_646 4_566 53.70(19) no
O7 K1B O3 1_455 2_646 107.7(5) no
O6 K1B O3 . 2_646 135.6(7) no
O8 K1B O3 2_546 2_646 62.7(3) no
O1 K1B O3 2_646 2_646 49.3(3) no
O2 K1B O3 4_566 2_646 84.0(3) no
O7 K1B O5 1_455 1_455 53.1(3) no
O6 K1B O5 . 1_455 70.5(3) no
O8 K1B O5 2_546 1_455 91.3(4) no
O1 K1B O5 2_646 1_455 155.0(6) no
O2 K1B O5 4_566 1_455 107.1(7) no
O3 K1B O5 2_646 1_455 153.6(4) no
O7 K1B O5 1_455 . 100.8(6) no
O6 K1B O5 . . 48.5(3) no
O8 K1B O5 2_546 . 127.9(8) no
O1 K1B O5 2_646 . 67.4(4) no
O2 K1B O5 4_566 . 101.7(3) no
O3 K1B O5 2_646 . 94.1(7) no
O5 K1B O5 1_455 . 106.5(3) no
O7 K1B O1 1_455 2_546 92.1(6) no
O6 K1B O1 . 2_546 109.3(7) no
O8 K1B O1 2_546 2_546 75.7(4) no
O1 K1B O1 2_646 2_546 109.3(5) no
O2 K1B O1 4_566 2_546 62.2(4) no
O3 K1B O1 2_646 2_546 100.9(4) no
O5 K1B O1 1_455 2_546 65.8(5) no
O5 K1B O1 . 2_546 156.2(6) no
O7 K1B O6 1_455 4_565 68.6(4) no
O6 K1B O6 . 4_565 114.9(7) no
O8 K1B O6 2_546 4_565 59.7(4) no
O1 K1B O6 2_646 4_565 81.6(6) no
O2 K1B O6 4_566 4_565 132.8(5) no
O3 K1B O6 2_646 4_565 52.3(4) no
O5 K1B O6 1_455 4_565 120.0(4) no
O5 K1B O6 . 4_565 69.2(5) no
O1 K1B O6 2_546 4_565 134.5(4) no
O7 K1B P2 1_455 . 113.8(5) no
O6 K1B P2 . . 26.30(14) no
O8 K1B P2 2_546 . 154.1(9) no
O1 K1B P2 2_646 . 68.2(3) no
O2 K1B P2 4_566 . 82.3(3) no
O3 K1B P2 2_646 . 109.9(6) no
O5 K1B P2 1_455 . 95.5(3) no
O5 K1B P2 . . 26.47(13) no
O1 K1B P2 2_546 . 129.7(6) no
O6 K1B P2 4_565 . 95.6(6) no
O7 K1B P2 1_455 4_465 26.09(11) no
O6 K1B P2 . 4_465 128.8(4) no
O8 K1B P2 2_546 4_465 26.96(10) no
O1 K1B P2 2_646 4_465 136.0(6) no
O2 K1B P2 4_566 4_465 139.0(7) no
O3 K1B P2 2_646 4_465 87.0(3) no
O5 K1B P2 1_455 4_465 68.8(3) no
O5 K1B P2 . 4_465 118.9(6) no
O1 K1B P2 2_546 4_465 80.6(4) no
O6 K1B P2 4_565 4_465 64.0(3) no
P2 K1B P2 . 4_465 137.9(5) no
O6 Fe1 O8 . 3_567 101.51(5) no
O6 Fe1 O8 . . 171.50(5) yes
O8 Fe1 O8 3_567 . 84.17(5) no
O6 Fe1 O3 . 3_667 87.67(6) no
O8 Fe1 O3 3_567 3_667 97.41(6) no
O8 Fe1 O3 . 3_667 85.31(5) no
O6 Fe1 O4 . . 97.02(6) yes
O8 Fe1 O4 3_567 . 97.72(5) no
O8 Fe1 O4 . . 88.39(5) yes
O3 Fe1 O4 3_667 . 162.92(5) no
O6 Fe1 O3 . . 87.88(5) yes
O8 Fe1 O3 3_567 . 163.69(5) no
O8 Fe1 O3 . . 88.12(5) yes
O3 Fe1 O3 3_667 . 96.26(5) no
O4 Fe1 O3 . . 67.64(5) yes
O6 Fe1 P1 . . 91.52(4) no
O8 Fe1 P1 3_567 . 131.91(4) no
O8 Fe1 P1 . . 89.26(4) no
O3 Fe1 P1 3_667 . 129.51(4) no
O4 Fe1 P1 . . 34.36(4) no
O3 Fe1 P1 . . 33.33(4) no
O6 Fe1 Ni1 . 3_667 86.67(4) no
O8 Fe1 Ni1 3_567 3_667 146.34(4) no
O8 Fe1 Ni1 . 3_667 85.14(4) no
O3 Fe1 Ni1 3_667 3_667 49.89(4) no
O4 Fe1 Ni1 . 3_667 113.79(4) no
O3 Fe1 Ni1 . 3_667 46.37(4) no
P1 Fe1 Ni1 . 3_667 79.66(3) no
O6 Fe1 Fe1 . 3_667 86.67(4) no
O8 Fe1 Fe1 3_567 3_667 146.34(4) no
O8 Fe1 Fe1 . 3_667 85.14(4) no
O3 Fe1 Fe1 3_667 3_667 49.89(4) no
O4 Fe1 Fe1 . 3_667 113.79(4) no
O3 Fe1 Fe1 . 3_667 46.37(4) no
P1 Fe1 Fe1 . 3_667 79.66(3) no
Ni1 Fe1 Fe1 3_667 3_667 0.000(14) no
O6 Fe1 K1B . 4_566 66.9(4) no
O8 Fe1 K1B 3_567 4_566 53.0(3) no
O8 Fe1 K1B . 4_566 112.8(3) no
O3 Fe1 K1B 3_667 4_566 58.02(18) no
O4 Fe1 K1B . 4_566 138.77(19) no
O3 Fe1 K1B . 4_566 143.2(3) no
P1 Fe1 K1B . 4_566 157.8(3) no
Ni1 Fe1 K1B 3_667 4_566 103.3(2) no
Fe1 Fe1 K1B 3_667 4_566 103.3(2) no
O6 Fe1 K1A . 4_566 72.20(5) no
O8 Fe1 K1A 3_567 4_566 48.48(5) no
O8 Fe1 K1A . 4_566 107.93(5) no
O3 Fe1 K1A 3_667 4_566 58.87(4) no
O4 Fe1 K1A . 4_566 138.18(4) no
O3 Fe1 K1A . 4_566 147.80(5) no
P1 Fe1 K1A . 4_566 162.15(3) no
Ni1 Fe1 K1A 3_667 4_566 105.94(3) no
Fe1 Fe1 K1A 3_667 4_566 105.94(3) no
K1B Fe1 K1A 4_566 4_566 5.6(3) no
O7 Fe2 O2 . . 128.91(6) yes
O7 Fe2 O4 . 1_655 116.89(6) no
O2 Fe2 O4 . 1_655 114.18(6) no
O7 Fe2 O5 . . 87.01(6) yes
O2 Fe2 O5 . . 93.87(6) yes
O4 Fe2 O5 1_655 . 90.27(6) no
O7 Fe2 O1 . 3_666 86.64(6) no
O2 Fe2 O1 . 3_666 87.89(6) no
O4 Fe2 O1 1_655 3_666 95.17(6) no
O5 Fe2 O1 . 3_666 173.02(6) no
O7 Fe2 K1B . 4_565 77.0(3) no
O2 Fe2 K1B . 4_565 58.0(4) no
O4 Fe2 K1B 1_655 4_565 149.4(2) no
O5 Fe2 K1B . 4_565 118.7(3) no
O1 Fe2 K1B 3_666 4_565 56.9(3) no
O7 Fe2 K1A . 4_565 81.29(5) no
O2 Fe2 K1A . 4_565 51.87(6) no
O4 Fe2 K1A 1_655 4_565 151.31(4) no
O5 Fe2 K1A . 4_565 113.84(6) no
O1 Fe2 K1A 3_666 4_565 62.27(6) no
K1B Fe2 K1A 4_565 4_565 7.0(4) no
O7 Fe2 K1A . 1_655 45.83(5) no
O2 Fe2 K1A . 1_655 139.52(6) no
O4 Fe2 K1A 1_655 1_655 87.56(5) no
O5 Fe2 K1A . 1_655 50.31(6) no
O1 Fe2 K1A 3_666 1_655 125.44(6) no
K1B Fe2 K1A 4_565 1_655 117.9(2) no
K1A Fe2 K1A 4_565 1_655 119.482(19) no
O7 Fe2 K1B . 1_655 43.0(2) no
O2 Fe2 K1B . 1_655 146.0(4) no
O4 Fe2 K1B 1_655 1_655 85.3(2) no
O5 Fe2 K1B . 1_655 56.8(4) no
O1 Fe2 K1B 3_666 1_655 119.2(4) no
K1B Fe2 K1B 4_565 1_655 117.9(2) no
K1A Fe2 K1B 4_565 1_655 120.40(18) no
K1A Fe2 K1B 1_655 1_655 6.8(4) no
O7 Fe2 K1A . 4_665 52.04(4) no
O2 Fe2 K1A . 4_665 128.03(5) no
O4 Fe2 K1A 1_655 4_665 89.98(4) no
O5 Fe2 K1A . 4_665 133.16(5) no
O1 Fe2 K1A 3_666 4_665 42.72(4) no
K1B Fe2 K1A 4_565 4_665 77.5(4) no
K1A Fe2 K1A 4_565 4_665 84.55(4) no
K1A Fe2 K1A 1_655 4_665 82.91(4) no
K1B Fe2 K1A 1_655 4_665 76.6(4) no
O1 P1 O3 . . 112.05(8) yes
O1 P1 O2 . . 110.71(8) yes
O3 P1 O2 . . 112.64(8) yes
O1 P1 O4 . . 109.56(8) yes
O3 P1 O4 . . 103.05(8) yes
O2 P1 O4 . . 108.46(8) yes
O1 P1 Fe1 . . 127.33(6) no
O3 P1 Fe1 . . 52.36(5) no
O2 P1 Fe1 . . 121.74(6) no
O4 P1 Fe1 . . 50.78(5) no
O1 P1 K1B . 2_656 59.0(2) no
O3 P1 K1B . 2_656 60.7(2) no
O2 P1 K1B . 2_656 105.3(4) no
O4 P1 K1B . 2_656 146.2(4) no
Fe1 P1 K1B . 2_656 107.8(3) no
O1 P1 K1A . 2_556 46.69(6) no
O3 P1 K1A . 2_556 98.76(6) no
O2 P1 K1A . 2_556 147.69(6) no
O4 P1 K1A . 2_556 69.68(6) no
Fe1 P1 K1A . 2_556 83.15(4) no
K1B P1 K1A 2_656 2_556 83.1(3) no
O1 P1 K1A . 2_656 60.34(6) no
O3 P1 K1A . 2_656 63.36(6) no
O2 P1 K1A . 2_656 98.95(7) no
O4 P1 K1A . 2_656 152.53(7) no
Fe1 P1 K1A . 2_656 112.40(4) no
K1B P1 K1A 2_656 2_656 6.4(4) no
K1A P1 K1A 2_556 2_656 88.15(3) no
O6 P2 O5 . . 111.42(9) yes
O6 P2 O7 . 4_566 110.40(8) yes
O5 P2 O7 . 4_566 105.71(8) yes
O6 P2 O8 . 3_667 112.97(7) yes
O5 P2 O8 . 3_667 110.18(8) yes
O7 P2 O8 4_566 3_667 105.76(8) yes
O6 P2 K1B . . 55.9(4) no
O5 P2 K1B . . 70.6(4) no
O7 P2 K1B 4_566 . 86.9(2) no
O8 P2 K1B 3_667 . 166.1(2) no
O6 P2 K1B . 4_666 119.6(4) no
O5 P2 K1B . 4_666 128.4(5) no
O7 P2 K1B 4_566 4_666 49.9(2) no
O8 P2 K1B 3_667 4_666 56.7(2) no
K1B P2 K1B . 4_666 134.4(3) no
O6 P2 K1A . 4_666 112.25(8) no
O5 P2 K1A . 4_666 135.70(8) no
O7 P2 K1A 4_566 4_666 51.17(5) no
O8 P2 K1A 3_667 4_666 57.68(5) no
K1B P2 K1A . 4_666 131.9(3) no
K1B P2 K1A 4_666 4_666 7.3(4) no
O6 P2 K1A . . 50.57(6) no
O5 P2 K1A . . 77.01(7) no
O7 P2 K1A 4_566 . 86.20(6) no
O8 P2 K1A 3_667 . 163.05(6) no
K1B P2 K1A . . 6.6(4) no
K1B P2 K1A 4_666 . 131.4(3) no
K1A P2 K1A 4_666 . 128.10(5) no
O6 P2 K1A . 1_655 140.05(6) no
O5 P2 K1A . 1_655 48.60(6) no
O7 P2 K1A 4_566 1_655 59.70(6) no
O8 P2 K1A 3_667 1_655 106.85(6) no
K1B P2 K1A . 1_655 84.2(3) no
K1B P2 K1A 4_666 1_655 85.0(4) no
K1A P2 K1A 4_666 1_655 91.41(4) no
K1A P2 K1A . 1_655 89.48(3) no
P1 O1 Fe2 . 3_666 137.28(9) no
P1 O1 K1A . 2_556 110.35(7) no
Fe2 O1 K1A 3_666 2_556 108.47(6) no
P1 O1 K1B . 2_656 95.2(2) no
Fe2 O1 K1B 3_666 2_656 88.9(4) no
K1A O1 K1B 2_556 2_656 108.4(4) no
P1 O1 K1A . 2_656 95.33(6) no
Fe2 O1 K1A 3_666 2_656 83.94(6) no
K1A O1 K1A 2_556 2_656 114.92(6) no
K1B O1 K1A 2_656 2_656 7.2(4) no
P1 O1 K1B . 2_556 107.2(3) no
Fe2 O1 K1B 3_666 2_556 111.3(2) no
K1A O1 K1B 2_556 2_556 3.1(2) no
K1B O1 K1B 2_656 2_556 109.3(5) no
K1A O1 K1B 2_656 2_556 116.0(2) no
P1 O2 Fe2 . . 129.17(8) no
P1 O2 K1A . 4_565 134.54(8) no
Fe2 O2 K1A . 4_565 96.18(7) no
P1 O2 K1B . 4_565 140.6(4) no
Fe2 O2 K1B . 4_565 89.7(4) no
K1A O2 K1B 4_565 4_565 7.7(4) no
P1 O3 Ni1 . 3_667 176.08(9) no
P1 O3 Fe1 . 3_667 176.08(9) no
Ni1 O3 Fe1 3_667 3_667 0.000(8) no
P1 O3 Fe1 . . 94.31(7) no
Ni1 O3 Fe1 3_667 . 83.74(5) no
Fe1 O3 Fe1 3_667 . 83.74(5) no
P1 O3 K1B . 2_656 93.5(2) no
Ni1 O3 K1B 3_667 2_656 86.6(2) no
Fe1 O3 K1B 3_667 2_656 86.6(2) no
Fe1 O3 K1B . 2_656 150.2(4) no
P1 O3 K1A . 2_656 92.16(6) no
Ni1 O3 K1A 3_667 2_656 88.36(5) no
Fe1 O3 K1A 3_667 2_656 88.36(5) no
Fe1 O3 K1A . 2_656 156.82(7) no
K1B O3 K1A 2_656 2_656 6.7(4) no
P1 O4 Fe2 . 1_455 130.97(8) no
P1 O4 Fe1 . . 94.85(7) no
Fe2 O4 Fe1 1_455 . 127.39(7) yes
P2 O5 Fe2 . . 144.00(9) no
P2 O5 K1A . 1_655 108.04(8) no
Fe2 O5 K1A . 1_655 98.77(7) no
P2 O5 K1B . 1_655 112.9(3) no
Fe2 O5 K1B . 1_655 92.2(4) no
K1A O5 K1B 1_655 1_655 7.0(4) no
P2 O5 K1B . . 83.0(4) no
Fe2 O5 K1B . . 115.3(3) no
K1A O5 K1B 1_655 . 101.4(2) no
K1B O5 K1B 1_655 . 106.5(3) no
P2 O6 Fe1 . . 124.85(8) no
P2 O6 K1B . . 97.8(5) no
Fe1 O6 K1B . . 122.9(3) no
P2 O6 K1A . . 105.27(8) no
Fe1 O6 K1A . . 119.60(7) no
K1B O6 K1A . . 8.8(5) no
P2 O6 K1B . 4_566 124.1(3) no
Fe1 O6 K1B . 4_566 79.5(2) no
K1B O6 K1B . 4_566 108.4(5) no
K1A O6 K1B . 4_566 100.0(2) no
P2 O7 Fe2 4_565 . 136.99(9) no
P2 O7 K1B 4_565 1_655 104.0(3) no
Fe2 O7 K1B . 1_655 108.3(3) no
P2 O7 K1A 4_565 1_655 102.87(7) no
Fe2 O7 K1A . 1_655 104.61(6) no
K1B O7 K1A 1_655 1_655 9.2(5) no
P2 O7 K1A 4_565 4_665 95.45(6) no
Fe2 O7 K1A . 4_665 99.95(6) no
K1B O7 K1A 1_655 4_665 108.9(6) no
K1A O7 K1A 1_655 4_665 118.09(9) no
P2 O8 Ni1 3_667 3_567 122.18(7) no
P2 O8 Fe1 3_667 3_567 122.18(7) no
Ni1 O8 Fe1 3_567 3_567 0.000(14) no
P2 O8 Fe1 3_667 . 123.74(7) no
Ni1 O8 Fe1 3_567 . 95.83(5) no
Fe1 O8 Fe1 3_567 . 95.83(5) no
P2 O8 K1B 3_667 2_556 96.3(2) no
Ni1 O8 K1B 3_567 2_556 92.7(5) no
Fe1 O8 K1B 3_567 2_556 92.7(5) no
Fe1 O8 K1B . 2_556 123.8(4) no
P2 O8 K1A 3_667 2_556 95.59(6) no
Ni1 O8 K1A 3_567 2_556 100.30(7) no
Fe1 O8 K1A 3_567 2_556 100.30(7) no
Fe1 O8 K1A . 2_556 118.35(6) no
K1B O8 K1A 2_556 2_556 8.7(5) no

loop_
_geom_bond_atom_site_label_1
_geom_bond_atom_site_label_2
_geom_bond_site_symmetry_2
_geom_bond_distance
_geom_bond_publ_flag
K1A O7 1_455 2.7506(17) no
K1A O1 2_546 2.838(3) no
K1A O2 4_566 2.8526(18) no
K1A O6 . 2.8706(16) no
K1A O5 1_455 2.889(2) no
K1A O8 2_546 2.9230(17) no
K1A O7 4_466 3.177(3) no
K1A O1 2_646 3.209(2) no
K1A O3 2_646 3.289(2) no
K1A P2 4_465 3.4425(15) no
K1A P2 . 3.5853(16) no
K1A Fe2 4_566 3.6052(15) no
K1B O7 1_455 2.689(11) no
K1B O6 . 2.844(12) no
K1B O8 2_546 2.869(11) no
K1B O1 2_646 3.005(15) no
K1B O2 4_566 3.042(16) no
K1B O3 2_646 3.049(17) no
K1B O5 1_455 3.134(18) no
K1B O5 . 3.23(2) no
K1B O1 2_546 3.25(2) no
K1B O6 4_565 3.36(2) no
K1B P2 . 3.402(14) no
K1B P2 4_465 3.411(11) no
Fe1 O6 . 2.0140(14) yes
Fe1 O8 3_567 2.0230(13) yes
Fe1 O8 . 2.0766(13) yes
Fe1 O3 3_667 2.0797(14) yes
Fe1 O4 . 2.1518(14) yes
Fe1 O3 . 2.1975(14) yes
Fe1 P1 . 2.7673(7) no
Fe1 Ni1 3_667 2.8563(7) no
Fe1 Fe1 3_667 2.8563(7) no
Fe1 K1B 4_566 3.588(17) no
Fe1 K1A 4_566 3.8408(18) no
Fe2 O7 . 1.8920(13) yes
Fe2 O2 . 1.9186(14) yes
Fe2 O4 1_655 1.9273(14) yes
Fe2 O5 . 1.9292(14) yes
Fe2 O1 3_666 2.0166(13) yes
Fe2 K1B 4_565 3.587(11) no
Fe2 K1A 4_565 3.6052(15) no
Fe2 K1A 1_655 3.7109(10) no
Fe2 K1B 1_655 3.743(12) no
Fe2 K1A 4_665 3.968(3) no
P1 O1 . 1.5218(14) yes
P1 O3 . 1.5248(14) yes
P1 O2 . 1.5354(14) yes
P1 O4 . 1.5675(14) yes
P1 K1B 2_656 3.490(15) no
P1 K1A 2_556 3.657(2) no
P1 K1A 2_656 3.6771(16) no
P2 O6 . 1.5211(14) yes
P2 O5 . 1.5275(14) yes
P2 O7 4_566 1.5461(14) yes
P2 O8 3_667 1.5557(13) yes
P2 K1B 4_666 3.411(11) no
P2 K1A 4_666 3.4425(15) no
P2 K1A 1_655 3.663(2) no
O1 Fe2 3_666 2.0166(13) no
O1 K1A 2_556 2.838(3) no
O1 K1B 2_656 3.005(15) no
O1 K1A 2_656 3.209(2) no
O1 K1B 2_556 3.25(3) no
O2 K1A 4_565 2.8526(18) no
O2 K1B 4_565 3.042(16) no
O3 Ni1 3_667 2.0797(14) no
O3 Fe1 3_667 2.0797(14) no
O3 K1B 2_656 3.049(17) no
O3 K1A 2_656 3.289(2) no
O4 Fe2 1_455 1.9273(14) no
O5 K1A 1_655 2.889(2) no
O5 K1B 1_655 3.134(19) no
O6 K1B 4_566 3.36(2) no
O7 P2 4_565 1.5461(14) no
O7 K1B 1_655 2.689(11) no
O7 K1A 1_655 2.7506(17) no
O7 K1A 4_665 3.177(3) no
O8 P2 3_667 1.5557(13) no
O8 Ni1 3_567 2.0230(13) no
O8 Fe1 3_567 2.0230(13) no
O8 K1B 2_556 2.869(11) no
O8 K1A 2_556 2.9230(17) no
